data_7027245
loop_
_publ_author_name
'Wang, Zenglin'
'Hu, Ninghai'
'Sakata, Kazunori'
'Hashimoto, Mamoru'

_publ_section_title
;
 Syntheses, characterization and crystal structures of
 5,14-dihydro-6,8,15,17-tetramethyldibenzo[b,i][1,4,8,11]tetraazacyclotetradecine
 rare earth(III) complexes
;
_journal_issue 10
_journal_name_full 'Journal of the Chemical Society, Dalton Transactions'
_journal_page_first 1695
_journal_paper_doi 10.1039/a900100j
_journal_year 1999
_chemical_formula_sum 'C44.6 H45.2 Cl1.2 N8 Sm'
_chemical_formula_weight 886.18
_chemical_name_systematic
; 
 ? 
;
_space_group_IT_number 12
_symmetry_cell_setting monoclinic
_symmetry_space_group_name_Hall '-C 2y'
_symmetry_space_group_name_H-M 'C 1 2/m 1'
_atom_sites_solution_hydrogens geom
_atom_sites_solution_primary direct
_atom_sites_solution_secondary difmap
_audit_creation_method SHELXL
_cell_angle_alpha 90.00
_cell_angle_beta 94.63(2)
_cell_angle_gamma 90.00
_cell_formula_units_Z 4
_cell_length_a 17.647(4)
_cell_length_b 16.102(3)
_cell_length_c 16.183(3)
_cell_measurement_reflns_used 30
_cell_measurement_temperature 293(2)
_cell_measurement_theta_max 9.3
_cell_measurement_theta_min 5.1
_cell_volume 4583.4(16)
_computing_cell_refinement 'Siemens XSCANS'
_computing_data_collection 'Siemens XSCANS'
_computing_data_reduction 'Siemens SHELXTL'
_computing_molecular_graphics 'Siemens SHELXTL'
_computing_publication_material 'Siemens SHELXTL'
_computing_structure_refinement 'SHELXL-93 (Sheldrick, 1993)'
_computing_structure_solution 'SHELXS-86 (Sheldrick, 1990)'
_diffrn_ambient_temperature 293(2)
_diffrn_measurement_device 'Siemens P4'
_diffrn_measurement_method '\w scans'
_diffrn_radiation_monochromator graphite
_diffrn_radiation_source 'fine-focus sealed tube'
_diffrn_radiation_type MoK\a
_diffrn_radiation_wavelength 0.71073
_diffrn_reflns_av_R_equivalents 0.0264
_diffrn_reflns_av_sigmaI/netI 0.1004
_diffrn_reflns_limit_h_max 20
_diffrn_reflns_limit_h_min -1
_diffrn_reflns_limit_k_max 19
_diffrn_reflns_limit_k_min -1
_diffrn_reflns_limit_l_max 19
_diffrn_reflns_limit_l_min -19
_diffrn_reflns_number 5135
_diffrn_reflns_theta_max 25.01
_diffrn_reflns_theta_min 1.71
_exptl_absorpt_coefficient_mu 1.389
_exptl_absorpt_correction_T_max 0.9082
_exptl_absorpt_correction_T_min 0.8180
_exptl_absorpt_correction_type empirical
_exptl_crystal_colour Red
_exptl_crystal_density_diffrn 1.284
_exptl_crystal_description Prism
_exptl_crystal_F_000 1804
_exptl_crystal_size_max 0.46
_exptl_crystal_size_mid 0.38
_exptl_crystal_size_min 0.38
_refine_diff_density_max 1.717
_refine_diff_density_min -0.615
_refine_diff_density_rms 0.184
_refine_ls_extinction_method none
_refine_ls_goodness_of_fit_all 1.113
_refine_ls_goodness_of_fit_obs 1.283
_refine_ls_matrix_type full
_refine_ls_number_parameters 263
_refine_ls_number_reflns 4185
_refine_ls_number_restraints 0
_refine_ls_restrained_S_all 1.286
_refine_ls_restrained_S_obs 1.283
_refine_ls_R_factor_all 0.1060
_refine_ls_R_factor_obs 0.0694
_refine_ls_shift/esd_max 0.001
_refine_ls_shift/esd_mean 0.000
_refine_ls_structure_factor_coef Fsqd
_refine_ls_weighting_details 'w=1/[\s^2^(Fo^2^)+(0.1000P)^2^+0.0000P] where P=(Fo^2^+2Fc^2^)/3'
_refine_ls_weighting_scheme calc
_refine_ls_wR_factor_all 0.2376
_refine_ls_wR_factor_obs 0.1910
_reflns_number_observed 2742
_reflns_number_total 4193
_reflns_observed_criterion >2sigma(I)
_cod_data_source_file 900100jsup1.cif
_cod_data_source_block g020
_cod_depositor_comments
;
The following automatic conversions were performed:

'_symmetry_cell_setting' value 'Monoclinic' changed to 'monoclinic'
according to /home/saulius/struct/CIF-dictionaries/cif_core.dic
dictionary named 'cif_core.dic' version 2.4.2 from 2011-04-26.

Automatic conversion script
Id: cif_fix_values 1891 2012-01-12 08:04:46Z andrius 

The following automatic conversions were performed:

'_refine_ls_weighting_scheme' value 'calc
w=1/[\s^2^(Fo^2^)+(0.1000P)^2^+0.0000P] where P=(Fo^2^+2Fc^2^)/3' was
changed to 'calc'. New tag '_refine_ls_weighting_details' was
created. The value of the new tag was set to
'w=1/[\s^2^(Fo^2^)+(0.1000P)^2^+0.0000P] where P=(Fo^2^+2Fc^2^)/3'.

Automatic conversion script
Id: cif_fix_values 3143 2015-03-26 13:38:13Z robertas 
;
_cod_original_cell_volume 4583.4(15)
_cod_original_sg_symbol_H-M C2/m
_cod_original_formula_sum 'C44.6 H45.2 Cl1.2 N8 Sm1'
_cod_database_code 7027245

loop_
_symmetry_equiv_pos_as_xyz
'x, y, z'
'-x, y, -z'
'x+1/2, y+1/2, z'
'-x+1/2, y+1/2, -z'
'-x, -y, -z'
'x, -y, z'
'-x+1/2, -y+1/2, -z'
'x+1/2, -y+1/2, z'

loop_
_atom_site_aniso_label
_atom_site_aniso_U_11
_atom_site_aniso_U_22
_atom_site_aniso_U_33
_atom_site_aniso_U_23
_atom_site_aniso_U_13
_atom_site_aniso_U_12
Sm 0.0500(5) 0.0325(4) 0.0388(4) 0.000 -0.0048(3) 0.000
N1 0.056(5) 0.042(5) 0.045(4) 0.004(4) 0.005(4) 0.000(4)
N2 0.053(5) 0.054(6) 0.046(4) -0.006(4) -0.016(4) -0.002(5)
N3 0.042(5) 0.052(5) 0.041(4) 0.008(4) 0.002(4) 0.013(4)
N4 0.061(5) 0.045(5) 0.037(4) -0.006(4) 0.003(4) 0.011(4)
C1 0.053(6) 0.110(10) 0.043(5) 0.012(6) 0.000(5) 0.006(6)
C2 0.058(7) 0.078(8) 0.054(6) 0.015(6) 0.004(5) 0.012(6)
C3 0.043(5) 0.057(6) 0.039(5) 0.003(4) 0.005(4) -0.007(5)
C4 0.064(7) 0.049(7) 0.054(6) 0.011(5) 0.005(5) -0.001(6)
C5 0.097(10) 0.056(7) 0.066(7) 0.003(6) 0.000(7) -0.041(7)
C6 0.049(6) 0.036(6) 0.075(7) -0.007(5) -0.003(5) -0.006(5)
C7 0.047(6) 0.059(6) 0.045(5) -0.003(5) -0.012(4) -0.003(5)
C8 0.058(7) 0.067(8) 0.064(7) -0.011(6) -0.013(5) -0.005(6)
C9 0.094(9) 0.116(12) 0.046(6) -0.024(6) 0.001(6) -0.004(8)
C10 0.128(13) 0.108(13) 0.081(9) 0.039(9) 0.011(9) -0.045(11)
C11 0.060(8) 0.069(8) 0.093(9) -0.009(7) -0.015(7) -0.025(7)
C12 0.044(9) 0.064(11) 0.049(8) 0.000 -0.006(7) 0.000
C13 0.041(6) 0.094(9) 0.036(5) 0.017(5) 0.014(5) 0.021(6)
C14 0.054(6) 0.041(6) 0.061(6) 0.003(5) 0.009(5) 0.012(5)
C15 0.108(11) 0.049(7) 0.070(7) 0.017(6) 0.015(7) 0.014(7)
C16 0.155(16) 0.046(8) 0.106(11) 0.015(8) 0.045(11) 0.002(9)
C17 0.107(12) 0.035(7) 0.176(16) -0.024(9) 0.042(12) -0.004(8)
C18 0.095(10) 0.052(7) 0.083(8) -0.008(6) 0.021(8) 0.006(7)
C19 0.058(7) 0.042(6) 0.055(6) -0.006(5) 0.008(5) 0.014(5)
C20 0.058(6) 0.062(7) 0.041(5) -0.010(5) -0.009(5) 0.009(6)
C21 0.085(12) 0.069(11) 0.038(7) 0.000 0.014(8) 0.000
C22 0.071(9) 0.139(14) 0.078(8) 0.045(9) -0.001(7) 0.033(10)
C23 0.092(9) 0.077(9) 0.058(6) -0.024(6) 0.016(6) 0.003(8)
Cl 0.183(8) 0.081(4) 0.112(5) 0.011(4) 0.063(5) 0.055(5)
C24 0.065(17) 0.059(16) 0.047(13) 0.000 -0.001(12) 0.000

loop_
_atom_site_label
_atom_site_type_symbol
_atom_site_fract_x
_atom_site_fract_y
_atom_site_fract_z
_atom_site_U_iso_or_equiv
_atom_site_thermal_displace_type
_atom_site_occupancy
_atom_site_calc_flag
_atom_site_refinement_flags
Sm Sm 0.24593(5) 0.0000 0.75839(4) 0.0409(3) Uani 1 d S
N1 N 0.3069(4) 0.0820(5) 0.6480(4) 0.047(2) Uani 1 d .
N2 N 0.3589(5) 0.0831(6) 0.8235(4) 0.052(2) Uani 1 d .
N3 N 0.1439(4) 0.0886(5) 0.6974(4) 0.045(2) Uani 1 d .
N4 N 0.1832(5) 0.0887(5) 0.8582(4) 0.048(2) Uani 1 d .
C1 C 0.1936(6) 0.0413(8) 0.4442(6) 0.069(4) Uani 1 d .
H1 H 0.1686(6) 0.0700(8) 0.4002(6) 0.069 Uiso 1 calc R
C2 C 0.2308(6) 0.0850(8) 0.5097(6) 0.063(3) Uani 1 d .
H2 H 0.2283(6) 0.1427(8) 0.5100(6) 0.063 Uiso 1 calc R
C3 C 0.2717(5) 0.0441(6) 0.5748(5) 0.046(2) Uani 1 d .
C4 C 0.3519(6) 0.1476(7) 0.6483(6) 0.056(3) Uani 1 d .
C5 C 0.3869(7) 0.1838(8) 0.7227(7) 0.073(4) Uani 1 d .
H5 H 0.4032(7) 0.2384(8) 0.7183(7) 0.073 Uiso 1 calc R
C6 C 0.3998(6) 0.1470(6) 0.8017(7) 0.054(3) Uani 1 d .
C7 C 0.3666(5) 0.0450(6) 0.9025(5) 0.051(3) Uani 1 d .
C8 C 0.3658(6) 0.0890(8) 0.9765(6) 0.064(3) Uani 1 d .
H8 H 0.3656(6) 0.1467(8) 0.9768(6) 0.064 Uiso 1 calc R
C9 C 0.3655(7) 0.0441(9) 1.0501(6) 0.086(4) Uani 1 d .
H9 H 0.3652(7) 0.0725(9) 1.1001(6) 0.086 Uiso 1 calc R
C10 C 0.3739(9) 0.1914(10) 0.5706(8) 0.106(5) Uani 1 d .
H10A H 0.4147(35) 0.2294(41) 0.5849(11) 0.106 Uiso 1 calc R
H10B H 0.3309(17) 0.2213(44) 0.5457(31) 0.106 Uiso 1 calc R
H10C H 0.3900(47) 0.1510(11) 0.5320(23) 0.106 Uiso 1 calc R
C11 C 0.4622(6) 0.1815(8) 0.8573(7) 0.075(4) Uani 1 d .
H11A H 0.4433(11) 0.2268(27) 0.8883(31) 0.075 Uiso 1 calc R
H11B H 0.5019(18) 0.2011(39) 0.8251(8) 0.075 Uiso 1 calc R
H11C H 0.4820(26) 0.1392(13) 0.8948(28) 0.075 Uiso 1 calc R
C12 C 0.0582(8) 0.0000 0.6169(9) 0.053(4) Uani 1 d S
H12 H 0.0198(8) 0.0000 0.5740(9) 0.053 Uiso 1 calc SR
C13 C 0.0828(5) 0.0753(8) 0.6443(5) 0.056(3) Uani 1 d .
C14 C 0.1676(6) 0.1664(6) 0.7306(6) 0.052(3) Uani 1 d .
C15 C 0.1812(8) 0.2383(7) 0.6860(8) 0.075(4) Uani 1 d .
H15 H 0.1687(8) 0.2384(7) 0.6291(8) 0.075 Uiso 1 calc R
C16 C 0.2115(10) 0.3077(9) 0.7216(9) 0.101(5) Uani 1 d .
H16 H 0.2189(10) 0.3547(9) 0.6898(9) 0.101 Uiso 1 calc R
C17 C 0.2321(9) 0.3082(8) 0.8077(11) 0.104(5) Uani 1 d .
H17 H 0.2525(9) 0.3560(8) 0.8328(11) 0.104 Uiso 1 calc R
C18 C 0.2218(8) 0.2368(7) 0.8558(8) 0.076(4) Uani 1 d .
H18 H 0.2373(8) 0.2368(7) 0.9121(8) 0.076 Uiso 1 calc R
C19 C 0.1886(6) 0.1669(6) 0.8191(6) 0.051(3) Uani 1 d .
C20 C 0.1538(6) 0.0791(7) 0.9285(6) 0.054(3) Uani 1 d .
C21 C 0.1468(10) 0.0000 0.9652(9) 0.064(4) Uani 1 d S
H21 H 0.1364(10) 0.0000 1.0206(9) 0.064 Uiso 1 calc SR
C22 C 0.0328(7) 0.1500(10) 0.6150(8) 0.097(5) Uani 1 d .
H22A H -0.0183(12) 0.1314(12) 0.6011(44) 0.097 Uiso 1 calc R
H22B H 0.0525(26) 0.1744(31) 0.5670(30) 0.097 Uiso 1 calc R
H22C H 0.0332(35) 0.1905(22) 0.6585(19) 0.097 Uiso 1 calc R
C23 C 0.1204(7) 0.1528(8) 0.9734(7) 0.075(4) Uani 1 d .
H23A H 0.1598(10) 0.1789(25) 1.0087(31) 0.075 Uiso 1 calc R
H23B H 0.0811(26) 0.1334(10) 1.0063(32) 0.075 Uiso 1 calc R
H23C H 0.0995(34) 0.1923(21) 0.9333(7) 0.075 Uiso 1 calc R
Cl Cl -0.0702(5) 0.0878(4) 0.7938(4) 0.123(3) Uani 0.60 d P
C24 C -0.0089(15) 0.0000 0.8180(14) 0.057(7) Uani 0.60 d SP

loop_
_atom_type_symbol
_atom_type_description
_atom_type_scat_dispersion_real
_atom_type_scat_dispersion_imag
_atom_type_scat_source
C C 0.0033 0.0016 'International Tables Vol C Tables 4.2.6.8 and 6.1.1.4'
H H 0.0000 0.0000 'International Tables Vol C Tables 4.2.6.8 and 6.1.1.4'
N N 0.0061 0.0033 'International Tables Vol C Tables 4.2.6.8 and 6.1.1.4'
Cl Cl 0.1484 0.1585 'International Tables Vol C Tables 4.2.6.8 and 6.1.1.4'
Sm Sm -0.1638 3.4418 'International Tables Vol C Tables 4.2.6.8 and 6.1.1.4'

loop_
_geom_angle_atom_site_label_1
_geom_angle_atom_site_label_2
_geom_angle_atom_site_label_3
_geom_angle
_geom_angle_site_symmetry_1
_geom_angle_site_symmetry_3
N3 Sm N3 71.5(4) 6 .
N3 Sm N4 104.2(3) 6 .
N3 Sm N4 64.7(2) . .
N3 Sm N4 64.7(2) 6 6
N3 Sm N4 104.2(3) . 6
N4 Sm N4 70.3(4) . 6
N3 Sm N1 75.6(2) 6 6
N3 Sm N1 111.2(2) . 6
N4 Sm N1 175.5(3) . 6
N4 Sm N1 113.3(3) 6 6
N3 Sm N1 111.2(2) 6 .
N3 Sm N1 75.6(2) . .
N4 Sm N1 113.3(3) . .
N4 Sm N1 175.5(3) 6 .
N1 Sm N1 63.0(4) 6 .
N3 Sm N2 175.7(3) 6 .
N3 Sm N2 112.7(3) . .
N4 Sm N2 78.7(3) . .
N4 Sm N2 114.0(3) 6 .
N1 Sm N2 101.7(3) 6 .
N1 Sm N2 69.9(3) . .
N3 Sm N2 112.7(3) 6 6
N3 Sm N2 175.7(3) . 6
N4 Sm N2 114.0(3) . 6
N4 Sm N2 78.7(3) 6 6
N1 Sm N2 69.9(3) 6 6
N1 Sm N2 101.7(3) . 6
N2 Sm N2 63.1(4) . 6
N3 Sm C14 27.3(3) 6 6
N3 Sm C14 98.3(3) . 6
N4 Sm C14 112.5(3) . 6
N4 Sm C14 50.6(3) 6 6
N1 Sm C14 69.4(3) 6 6
N1 Sm C14 124.9(3) . 6
N2 Sm C14 148.7(3) . 6
N2 Sm C14 86.0(3) 6 6
N3 Sm C14 98.3(3) 6 .
N3 Sm C14 27.3(3) . .
N4 Sm C14 50.6(3) . .
N4 Sm C14 112.5(3) 6 .
N1 Sm C14 124.9(3) 6 .
N1 Sm C14 69.4(3) . .
N2 Sm C14 86.0(3) . .
N2 Sm C14 148.7(3) 6 .
C14 Sm C14 124.2(4) 6 .
N3 Sm C19 50.6(3) 6 6
N3 Sm C19 113.0(3) . 6
N4 Sm C19 96.9(3) . 6
N4 Sm C19 27.1(2) 6 6
N1 Sm C19 86.5(3) 6 6
N1 Sm C19 148.8(3) . 6
N2 Sm C19 126.4(3) . 6
N2 Sm C19 71.0(3) 6 6
C14 Sm C19 27.5(3) 6 6
C14 Sm C19 131.7(3) . 6
N3 Sm C19 113.0(3) 6 .
N3 Sm C19 50.6(3) . .
N4 Sm C19 27.1(2) . .
N4 Sm C19 96.9(3) 6 .
N1 Sm C19 148.8(3) 6 .
N1 Sm C19 86.5(3) . .
N2 Sm C19 71.0(3) . .
N2 Sm C19 126.4(3) 6 .
C14 Sm C19 131.7(3) 6 .
C14 Sm C19 27.5(3) . .
C19 Sm C19 122.8(4) 6 .
C4 N1 C3 124.4(8) . .
C4 N1 Sm 134.8(6) . .
C3 N1 Sm 100.4(5) . .
C6 N2 C7 124.4(8) . .
C6 N2 Sm 136.2(7) . .
C7 N2 Sm 99.3(6) . .
C13 N3 C14 125.7(9) . .
C13 N3 Sm 133.9(7) . .
C14 N3 Sm 100.3(6) . .
C20 N4 C19 122.9(8) . .
C20 N4 Sm 137.1(7) . .
C19 N4 Sm 99.9(5) . .
C1 C1 C2 120.4(7) 6 .
C1 C2 C3 121.4(12) . .
C2 C3 N1 126.0(10) . .
C2 C3 C3 118.2(7) . 6
N1 C3 C3 115.3(5) . 6
N1 C4 C5 123.2(9) . .
N1 C4 C10 124.2(10) . .
C5 C4 C10 112.6(10) . .
C4 C5 C6 128.2(10) . .
N2 C6 C5 121.2(10) . .
N2 C6 C11 121.8(10) . .
C5 C6 C11 116.9(10) . .
C8 C7 N2 123.4(10) . .
C8 C7 C7 120.5(7) . 6
N2 C7 C7 115.7(5) . 6
C7 C8 C9 118.3(11) . .
C9 C9 C8 121.2(7) 6 .
C13 C12 C13 127.7(14) . 6
N3 C13 C12 125.1(11) . .
N3 C13 C22 118.9(11) . .
C12 C13 C22 115.9(10) . .
C15 C14 N3 126.7(10) . .
C15 C14 C19 117.7(10) . .
N3 C14 C19 115.1(9) . .
C15 C14 Sm 135.6(8) . .
N3 C14 Sm 52.4(4) . .
C19 C14 Sm 77.4(6) . .
C16 C15 C14 123.1(12) . .
C15 C16 C17 119.2(12) . .
C18 C17 C16 120.5(13) . .
C19 C18 C17 119.8(13) . .
C18 C19 N4 125.1(10) . .
C18 C19 C14 119.7(10) . .
N4 C19 C14 114.5(9) . .
C18 C19 Sm 135.6(8) . .
N4 C19 Sm 53.0(4) . .
C14 C19 Sm 75.1(5) . .
N4 C20 C21 122.0(10) . .
N4 C20 C23 121.3(10) . .
C21 C20 C23 116.6(9) . .
C20 C21 C20 128.4(12) 6 .
Cl C24 Cl 103.2(14) 6 .

loop_
_geom_bond_atom_site_label_1
_geom_bond_atom_site_label_2
_geom_bond_distance
_geom_bond_site_symmetry_2
Sm N3 2.443(7) 6
Sm N3 2.443(7) .
Sm N4 2.483(7) .
Sm N4 2.483(7) 6
Sm N1 2.530(7) 6
Sm N1 2.530(8) .
Sm N2 2.556(8) .
Sm N2 2.556(8) 6
Sm C14 3.032(10) 6
Sm C14 3.032(10) .
Sm C19 3.062(10) 6
Sm C19 3.062(10) .
N1 C4 1.321(13) .
N1 C3 1.430(11) .
N2 C6 1.321(13) .
N2 C7 1.414(11) .
N3 C13 1.339(12) .
N3 C14 1.412(13) .
N4 C20 1.297(12) .
N4 C19 1.416(12) .
C1 C1 1.33(3) 6
C1 C2 1.392(15) .
C2 C3 1.393(13) .
C3 C3 1.42(2) 6
C4 C5 1.431(14) .
C4 C10 1.520(14) .
C5 C6 1.411(14) .
C6 C11 1.474(14) .
C7 C8 1.392(13) .
C7 C7 1.45(2) 6
C8 C9 1.39(2) .
C9 C9 1.42(3) 6
C12 C13 1.351(14) .
C12 C13 1.351(14) 6
C13 C22 1.54(2) .
C14 C15 1.395(15) .
C14 C19 1.451(14) .
C15 C16 1.35(2) .
C16 C17 1.41(2) .
C17 C18 1.41(2) .
C18 C19 1.38(2) .
C20 C21 1.415(12) .
C20 C23 1.534(15) .
C21 C20 1.415(12) 6
Cl C24 1.80(2) .
C24 Cl 1.80(2) 6
